data_7155828
loop_
_publ_author_name
'Sarkar, Sujan K.'
'Gatlin, DeVonna M'
'Das, Anushree'
'Loftin, Breyinn'
'Krause, Jeanette'
'Abe, Manabu'
'Gudmundsdottir , Anna'

_publ_section_title
;
 Laser flash photolysis of nanocrystalline \a-azido-p-methoxy-acetophenone
;
_journal_name_full 'Org. Biomol. Chem.'
_journal_paper_doi 10.1039/C7OB01731F
_journal_year 2017
_chemical_formula_moiety 'C9 H9 N3 O2'
_chemical_formula_sum 'C9 H9 N3 O2'
_chemical_formula_weight 191.19
_space_group_crystal_system monoclinic
_space_group_IT_number 7
_space_group_name_Hall 'P -2yac'
_space_group_name_H-M_alt 'P 1 n 1'
_symmetry_space_group_name_Hall 'P -2yac'
_symmetry_space_group_name_H-M 'P 1 n 1'
_atom_sites_solution_hydrogens geom
_atom_sites_solution_primary direct
_atom_sites_solution_secondary difmap
_audit_creation_method SHELXL-2014/7
_audit_update_record
;
2017-07-11 deposited with the CCDC.
2017-08-14 downloaded from the CCDC.
;
_cell_angle_alpha 90
_cell_angle_beta 101.091(5)
_cell_angle_gamma 90
_cell_formula_units_Z 2
_cell_length_a 3.8441(3)
_cell_length_b 14.0818(11)
_cell_length_c 8.2393(7)
_cell_measurement_reflns_used 2635
_cell_measurement_temperature 150(2)
_cell_measurement_theta_max 29.82
_cell_measurement_theta_min 3.17
_cell_volume 437.68(6)
_computing_cell_refinement 'Bruker SAINT v8.32B'
_computing_data_collection 'Bruker APEX2 v2013.6.2'
_computing_data_reduction 'Bruker SAINT v8.32B'
_computing_molecular_graphics 'Bruker SHELXTL v6.14'
_computing_publication_material 'Bruker SHELXTL v6.14'
_computing_structure_refinement 'Bruker SHELXTL v6.14 & SHELXL-2014/7 (Sheldrick, 2014)''
_computing_structure_solution 'Bruker SHELXTL v6.14'
_diffrn_ambient_temperature 150(2)
_diffrn_measured_fraction_theta_full 0.994
_diffrn_measured_fraction_theta_max 0.992
_diffrn_measurement_device_type 'Bruker AXS APEXII CCD diffractometer'
_diffrn_measurement_method 'omega scans'
_diffrn_radiation_monochromator 'Si-<111> channel cut crystal'
_diffrn_radiation_source synchrotron
_diffrn_radiation_type synchrotron
_diffrn_radiation_wavelength 0.7749
_diffrn_reflns_av_R_equivalents 0.0421
_diffrn_reflns_av_unetI/netI 0.0388
_diffrn_reflns_Laue_measured_fraction_full 0.994
_diffrn_reflns_Laue_measured_fraction_max 0.992
_diffrn_reflns_limit_h_max 4
_diffrn_reflns_limit_h_min -4
_diffrn_reflns_limit_k_max 18
_diffrn_reflns_limit_k_min -18
_diffrn_reflns_limit_l_max 10
_diffrn_reflns_limit_l_min -10
_diffrn_reflns_number 6675
_diffrn_reflns_point_group_measured_fraction_full 0.982
_diffrn_reflns_point_group_measured_fraction_max 0.974
_diffrn_reflns_theta_full 27.706
_diffrn_reflns_theta_max 29.952
_diffrn_reflns_theta_min 3.154
_exptl_absorpt_coefficient_mu 0.128
_exptl_absorpt_correction_T_max 0.9987
_exptl_absorpt_correction_T_min 0.9898
_exptl_absorpt_correction_type multi-scan
_exptl_absorpt_process_details 'SADABS v2012/1 (Sheldrick)'
_exptl_crystal_colour colorless
_exptl_crystal_density_diffrn 1.451
_exptl_crystal_description plate
_exptl_crystal_F_000 200
_exptl_crystal_size_max 0.080
_exptl_crystal_size_mid 0.050
_exptl_crystal_size_min 0.010
_refine_diff_density_max 0.211
_refine_diff_density_min -0.171
_refine_diff_density_rms 0.038
_refine_ls_extinction_method none
_refine_ls_goodness_of_fit_ref 1.072
_refine_ls_hydrogen_treatment constr
_refine_ls_matrix_type full
_refine_ls_number_parameters 128
_refine_ls_number_reflns 1900
_refine_ls_number_restraints 2
_refine_ls_restrained_S_all 1.071
_refine_ls_R_factor_all 0.0454
_refine_ls_R_factor_gt 0.0365
_refine_ls_shift/su_max 0.000
_refine_ls_shift/su_mean 0.000
_refine_ls_structure_factor_coef Fsqd
_refine_ls_weighting_details 'w=1/[\s^2^(Fo^2^)+(0.0378P)^2^+0.0806P] where P=(Fo^2^+2Fc^2^)/3'
_refine_ls_weighting_scheme calc
_refine_ls_wR_factor_gt 0.0846
_refine_ls_wR_factor_ref 0.0889
_reflns_Friedel_coverage 0.947
_reflns_Friedel_fraction_full 0.970
_reflns_Friedel_fraction_max 0.957
_reflns_number_gt 1639
_reflns_number_total 1900
_reflns_threshold_expression 'I > 2\s(I)'
_cod_data_source_file c7ob01731f2.cif
_cod_data_source_block 1
_cod_database_code 7155828
_shelx_shelxl_version_number 2014/7
_shelx_space_group_comment
;
The symmetry employed for this shelxl refinement is uniquely defined
by the following loop, which should always be used as a source of
symmetry information in preference to the above space-group names.
They are only intended as comments.
;
_shelx_estimated_absorpt_t_min 0.990
_shelx_estimated_absorpt_t_max 0.999

loop_
_space_group_symop_operation_xyz
'x, y, z'
'x+1/2, -y, z+1/2'

loop_
_atom_site_label
_atom_site_type_symbol
_atom_site_fract_x
_atom_site_fract_y
_atom_site_fract_z
_atom_site_U_iso_or_equiv
_atom_site_adp_type
_atom_site_occupancy
_atom_site_site_symmetry_order
_atom_site_calc_flag
_atom_site_refinement_flags_posn
_atom_site_refinement_flags_adp
O1 O 0.4993(7) 0.40603(13) 0.4143(3) 0.0364(5) Uani 1 1 d . .
O2 O 0.7383(5) 0.03224(13) 0.0212(2) 0.0268(5) Uani 1 1 d . .
N1 N 0.5770(8) 0.56764(17) 0.2700(3) 0.0359(7) Uani 1 1 d . .
N2 N 0.6239(7) 0.64408(18) 0.2029(3) 0.0309(6) Uani 1 1 d . .
N3 N 0.6532(10) 0.71851(18) 0.1585(4) 0.0422(7) Uani 1 1 d . .
C1 C 0.6259(7) 0.30133(18) 0.2101(3) 0.0223(6) Uani 1 1 d . .
C2 C 0.5639(7) 0.22171(19) 0.3006(3) 0.0248(7) Uani 1 1 d . .
H2 H 0.4986 0.2301 0.4052 0.030 Uiso 1 1 calc R U
C3 C 0.5951(8) 0.1309(2) 0.2419(3) 0.0236(6) Uani 1 1 d . .
H3 H 0.5493 0.0774 0.3048 0.028 Uiso 1 1 calc R U
C4 C 0.6945(7) 0.11847(18) 0.0894(3) 0.0218(6) Uani 1 1 d . .
C5 C 0.7571(8) 0.1972(2) -0.0034(3) 0.0250(7) Uani 1 1 d . .
H5 H 0.8233 0.1887 -0.1077 0.030 Uiso 1 1 calc R U
C6 C 0.7227(9) 0.2875(2) 0.0563(4) 0.0247(6) Uani 1 1 d . .
H6 H 0.7652 0.3409 -0.0075 0.030 Uiso 1 1 calc R U
C7 C 0.5832(8) 0.39655(19) 0.2796(4) 0.0251(6) Uani 1 1 d . .
C8 C 0.6378(9) 0.48233(18) 0.1778(4) 0.0276(7) Uani 1 1 d . .
H8A H 0.8823 0.4826 0.1561 0.033 Uiso 1 1 calc R U
H8B H 0.4703 0.4807 0.0703 0.033 Uiso 1 1 calc R U
C9 C 0.6698(9) -0.0502(2) 0.1117(4) 0.0291(7) Uani 1 1 d . .
H9A H 0.7055 -0.1074 0.0491 0.044 Uiso 1 1 calc R U
H9B H 0.4246 -0.0484 0.1290 0.044 Uiso 1 1 calc R U
H9C H 0.8323 -0.0513 0.2191 0.044 Uiso 1 1 calc R U

loop_
_atom_site_aniso_label
_atom_site_aniso_U_11
_atom_site_aniso_U_22
_atom_site_aniso_U_33
_atom_site_aniso_U_23
_atom_site_aniso_U_13
_atom_site_aniso_U_12
O1 0.0618(13) 0.0270(9) 0.0264(10) -0.0035(9) 0.0233(9) -0.0004(10)
O2 0.0400(13) 0.0207(10) 0.0223(10) -0.0006(7) 0.0125(9) -0.0002(8)
N1 0.0630(18) 0.0186(12) 0.0306(14) 0.0016(11) 0.0207(13) -0.0012(12)
N2 0.0463(16) 0.0267(12) 0.0222(12) -0.0037(11) 0.0130(11) 0.0004(11)
N3 0.0780(19) 0.0212(13) 0.0315(13) -0.0027(11) 0.0207(12) -0.0037(14)
C1 0.0250(16) 0.0216(14) 0.0205(14) 0.0006(11) 0.0052(13) -0.0002(12)
C2 0.0301(17) 0.0272(15) 0.0189(15) 0.0002(12) 0.0094(12) -0.0007(12)
C3 0.0307(15) 0.0211(13) 0.0202(14) 0.0035(10) 0.0080(11) -0.0009(12)
C4 0.0246(16) 0.0199(14) 0.0205(14) -0.0021(10) 0.0033(12) 0.0005(10)
C5 0.0314(17) 0.0279(15) 0.0180(14) -0.0003(11) 0.0102(12) 0.0006(12)
C6 0.0302(16) 0.0220(14) 0.0239(15) 0.0036(11) 0.0100(12) -0.0013(12)
C7 0.0284(16) 0.0238(14) 0.0240(14) 0.0001(11) 0.0072(12) 0.0013(12)
C8 0.0370(19) 0.0224(14) 0.0270(16) 0.0003(12) 0.0151(13) 0.0010(12)
C9 0.0390(17) 0.0197(14) 0.0301(16) 0.0010(12) 0.0104(13) 0.0005(12)

loop_
_atom_type_symbol
_atom_type_description
_atom_type_scat_dispersion_real
_atom_type_scat_dispersion_imag
_atom_type_scat_source
C C 0.0040 0.0020 'L. Kissel & R.H. Pratt, Acta Cryst A (1990), A46, 170-175'
H H 0.0000 0.0000 'International Tables Vol C Tables 4.2.6.8 and 6.1.1.4'
N N 0.0076 0.0040 'L. Kissel & R.H. Pratt, Acta Cryst A (1990), A46, 170-175'
O O 0.0132 0.0074 'L. Kissel & R.H. Pratt, Acta Cryst A (1990), A46, 170-175'

loop_
_geom_angle_atom_site_label_1
_geom_angle_atom_site_label_2
_geom_angle_atom_site_label_3
_geom_angle
C4 O2 C9 117.3(2)
N2 N1 C8 115.4(2)
N3 N2 N1 171.3(3)
C2 C1 C6 118.4(2)
C2 C1 C7 118.6(2)
C6 C1 C7 123.0(2)
C3 C2 C1 121.5(2)
C2 C3 C4 119.4(3)
O2 C4 C3 124.2(2)
O2 C4 C5 115.8(2)
C3 C4 C5 120.1(3)
C6 C5 C4 120.0(2)
C5 C6 C1 120.7(2)
O1 C7 C1 121.3(2)
O1 C7 C8 120.5(2)
C1 C7 C8 118.2(2)
N1 C8 C7 108.4(2)

loop_
_geom_bond_atom_site_label_1
_geom_bond_atom_site_label_2
_geom_bond_distance
O1 C7 1.221(4)
O2 C4 1.362(3)
O2 C9 1.431(3)
N1 N2 1.239(3)
N1 C8 1.464(4)
N2 N3 1.123(3)
C1 C2 1.392(3)
C1 C6 1.401(4)
C1 C7 1.479(4)
C2 C3 1.381(3)
C3 C4 1.393(4)
C4 C5 1.394(4)
C5 C6 1.378(4)
C7 C8 1.508(4)

loop_
_geom_torsion_atom_site_label_1
_geom_torsion_atom_site_label_2
_geom_torsion_atom_site_label_3
_geom_torsion_atom_site_label_4
_geom_torsion
C6 C1 C2 C3 -0.2(4)
C7 C1 C2 C3 179.2(3)
C1 C2 C3 C4 0.7(4)
C9 O2 C4 C3 1.4(4)
C9 O2 C4 C5 -178.8(2)
C2 C3 C4 O2 179.0(3)
C2 C3 C4 C5 -0.8(4)
O2 C4 C5 C6 -179.4(3)
C3 C4 C5 C6 0.4(5)
C4 C5 C6 C1 0.1(4)
C2 C1 C6 C5 -0.3(4)
C7 C1 C6 C5 -179.6(3)
C2 C1 C7 O1 0.8(4)
C6 C1 C7 O1 -179.8(3)
C2 C1 C7 C8 -177.8(3)
C6 C1 C7 C8 1.6(4)
N2 N1 C8 C7 177.8(3)
O1 C7 C8 N1 0.6(4)
C1 C7 C8 N1 179.2(3)
